data_2104692
loop_
_publ_author_name
'G\"orbitz, Carl Henrik'

_publ_section_title
;
 <small>L</small>-2-Aminobutyric acid: two fully ordered polymorphs
 with <i>Z</i>' = 4
;
_journal_coeditor_code PS5004
_journal_issue 2
_journal_name_full 'Acta Crystallographica Section B'
_journal_page_first 253
_journal_page_last 259
_journal_paper_doi 10.1107/S0108768110005732
_journal_volume 66
_journal_year 2010
_chemical_formula_moiety 'C4 H9 N O2'
_chemical_formula_sum 'C4 H9 N O2'
_chemical_formula_weight 103.12
_chemical_name_common L-Abu
_chemical_name_systematic
;
 (S)-2-aminobutyric acid
;
_space_group_IT_number 5
_symmetry_cell_setting monoclinic
_symmetry_space_group_name_Hall 'I 2y'
_symmetry_space_group_name_H-M 'I 1 2 1'
_atom_sites_solution_hydrogens geom
_atom_sites_solution_primary direct
_atom_sites_solution_secondary difmap
_audit_creation_method SHELXL-97
_cell_angle_alpha 90.00
_cell_angle_beta 100.295(3)
_cell_angle_gamma 90.00
_cell_formula_units_Z 16
_cell_length_a 9.646(2)
_cell_length_b 5.2145(12)
_cell_length_c 42.885(10)
_cell_measurement_reflns_used 3867
_cell_measurement_temperature 110(2)
_cell_measurement_theta_max 25.03
_cell_measurement_theta_min 1.93
_cell_volume 2122.3(8)
_computing_cell_refinement 'SAINT-Plus (Bruker, 2007)'
_computing_data_collection 'APEX2 (Bruker, 2007)'
_computing_data_reduction 'SAINT-Plus (Bruker, 2007)'
_computing_molecular_graphics 'SHELXTL (Sheldrick, 2008)'
_computing_publication_material 'SHELXTL (Sheldrick, 2008)'
_computing_structure_refinement 'SHELXTL (Sheldrick, 2008)'
_computing_structure_solution 'SHELXTL (Sheldrick, 2008)'
_diffrn_ambient_temperature 110(2)
_diffrn_detector_area_resol_mean 8.3
_diffrn_measured_fraction_theta_full 0.990
_diffrn_measured_fraction_theta_max 0.990
_diffrn_measurement_device_type 'Bruker Apex II CCD diffractometer'
_diffrn_measurement_method 'Sets of exposures each taken over 0.5\% \w rotation'
_diffrn_radiation_monochromator graphite
_diffrn_radiation_source 'fine-focus sealed tube'
_diffrn_radiation_type MoK\a
_diffrn_radiation_wavelength 0.71073
_diffrn_reflns_av_R_equivalents 0.0309
_diffrn_reflns_av_sigmaI/netI 0.0327
_diffrn_reflns_limit_h_max 11
_diffrn_reflns_limit_h_min -11
_diffrn_reflns_limit_k_max 6
_diffrn_reflns_limit_k_min -6
_diffrn_reflns_limit_l_max 50
_diffrn_reflns_limit_l_min -50
_diffrn_reflns_number 7238
_diffrn_reflns_theta_full 25.03
_diffrn_reflns_theta_max 25.03
_diffrn_reflns_theta_min 1.93
_diffrn_standards_decay_% 0
_diffrn_standards_number 0
_exptl_absorpt_coefficient_mu 0.103
_exptl_absorpt_correction_T_max 0.9816
_exptl_absorpt_correction_T_min 0.7912
_exptl_absorpt_correction_type multi-scan
_exptl_absorpt_process_details 'SADABS (Bruker, 2007)'
_exptl_crystal_colour colourless
_exptl_crystal_density_diffrn 1.291
_exptl_crystal_density_method 'not measured'
_exptl_crystal_description block
_exptl_crystal_F_000 896
_exptl_crystal_size_max 0.40
_exptl_crystal_size_mid 0.32
_exptl_crystal_size_min 0.18
_refine_diff_density_max 0.260
_refine_diff_density_min -0.246
_refine_ls_extinction_method none
_refine_ls_goodness_of_fit_ref 1.054
_refine_ls_hydrogen_treatment constr
_refine_ls_matrix_type full
_refine_ls_number_constraints 0
_refine_ls_number_parameters 261
_refine_ls_number_reflns 2083
_refine_ls_number_restraints 1
_refine_ls_restrained_S_all 1.053
_refine_ls_R_factor_all 0.0500
_refine_ls_R_factor_gt 0.0440
_refine_ls_shift/su_max 0.000
_refine_ls_shift/su_mean 0.000
_refine_ls_structure_factor_coef Fsqd
_refine_ls_weighting_details 'calc w=1/[\s^2^(Fo^2^)+(0.0531P)^2^+3.6316P] where P=(Fo^2^+2Fc^2^)/3'
_refine_ls_weighting_scheme calc
_refine_ls_wR_factor_gt 0.1165
_refine_ls_wR_factor_ref 0.1195
_reflns_number_gt 1852
_reflns_number_total 2083
_reflns_threshold_expression >2sigma(I)
_cod_data_source_file ps5004.cif
_cod_data_source_block II
_cod_original_cell_volume 2122.5(8)
_cod_original_sg_symbol_H-M 'I 2'
_cod_database_code 2104692
_cod_database_fobs_code 2104692

loop_
_symmetry_equiv_pos_as_xyz
'x, y, z'
'-x, y, -z'
'x+1/2, y+1/2, z+1/2'
'-x+1/2, y+1/2, -z+1/2'

loop_
_atom_site_type_symbol
_atom_site_label
_atom_site_fract_x
_atom_site_fract_y
_atom_site_fract_z
_atom_site_U_iso_or_equiv
_atom_site_adp_type
_atom_site_calc_flag
_atom_site_refinement_flags
_atom_site_occupancy
_atom_site_disorder_assembly
_atom_site_disorder_group
O O1A -0.0869(2) 0.7794(5) 0.03248(6) 0.0173(6) Uani d . 1 . .
O O2A 0.0039(3) 0.3905(5) 0.04313(7) 0.0235(7) Uani d . 1 . .
N N1A 0.1646(3) 0.9851(6) 0.02779(6) 0.0147(7) Uani d . 1 . .
H H1A 0.1327 0.9516 0.0069 0.022 Uiso calc R 1 . .
H H2A 0.2539 1.0481 0.0303 0.022 Uiso calc R 1 . .
H H3A 0.1075 1.1029 0.0347 0.022 Uiso calc R 1 . .
C C1A 0.0151(4) 0.6258(8) 0.03974(8) 0.0157(8) Uani d . 1 . .
C C2A 0.1642(3) 0.7444(7) 0.04644(8) 0.0160(8) Uani d . 1 . .
H H21A 0.2329 0.6204 0.0400 0.019 Uiso calc R 1 . .
C C3A 0.2086(4) 0.8080(9) 0.08173(8) 0.0256(9) Uani d . 1 . .
H H32A 0.2977 0.9066 0.0847 0.031 Uiso calc R 1 . .
H H31A 0.1359 0.9192 0.0883 0.031 Uiso calc R 1 . .
C C4A 0.2295(4) 0.5748(11) 0.10308(10) 0.0372(12) Uani d . 1 . .
H H41A 0.2625 0.6292 0.1250 0.056 Uiso calc R 1 . .
H H42A 0.2996 0.4610 0.0964 0.056 Uiso calc R 1 . .
H H43A 0.1399 0.4831 0.1016 0.056 Uiso calc R 1 . .
O O1B 0.4092(2) 0.2807(5) 0.02806(5) 0.0171(6) Uani d . 1 . .
O O2B 0.5037(3) -0.0834(5) 0.04897(7) 0.0253(7) Uani d . 1 . .
N N1B 0.6605(3) 0.5128(7) 0.03150(6) 0.0141(6) Uani d . 1 . .
H H1B 0.6329 0.4693 0.0108 0.021 Uiso calc R 1 . .
H H2B 0.7505 0.5731 0.0346 0.021 Uiso calc R 1 . .
H H3B 0.6024 0.6367 0.0368 0.021 Uiso calc R 1 . .
C C1B 0.5113(3) 0.1463(8) 0.04154(8) 0.0146(8) Uani d . 1 . .
C C2B 0.6537(3) 0.2824(8) 0.05180(8) 0.0155(8) Uani d . 1 . .
H H21B 0.7318 0.1621 0.0493 0.019 Uiso calc R 1 . .
C C3B 0.6679(4) 0.3597(8) 0.08685(8) 0.0211(9) Uani d . 1 . .
H H31B 0.5844 0.4625 0.0895 0.025 Uiso calc R 1 . .
H H32B 0.6677 0.2024 0.0998 0.025 Uiso calc R 1 . .
C C4B 0.7997(4) 0.5129(10) 0.09953(8) 0.0275(9) Uani d . 1 . .
H H41B 0.8093 0.5310 0.1226 0.041 Uiso calc R 1 . .
H H42B 0.7927 0.6831 0.0897 0.041 Uiso calc R 1 . .
H H43B 0.8824 0.4234 0.0945 0.041 Uiso calc R 1 . .
O O1C -0.1360(2) 0.1523(5) 0.21886(5) 0.0157(5) Uani d . 1 . .
O O2C -0.0733(3) 0.5268(5) 0.20093(6) 0.0232(6) Uani d . 1 . .
N N1C 0.1143(3) -0.0685(6) 0.21989(6) 0.0151(7) Uani d . 1 . .
H H1C 0.1128 -0.0502 0.2409 0.023 Uiso calc R 1 . .
H H3C 0.1990 -0.1337 0.2173 0.023 Uiso calc R 1 . .
H H2C 0.0443 -0.1773 0.2111 0.023 Uiso calc R 1 . .
C C1C -0.0498(4) 0.2987(8) 0.20865(8) 0.0155(8) Uani d . 1 . .
C C2C 0.0925(4) 0.1868(7) 0.20399(8) 0.0159(8) Uani d . 1 . .
H H21C 0.1690 0.3048 0.2142 0.019 Uiso calc R 1 . .
C C3C 0.1008(4) 0.1653(9) 0.16876(8) 0.0218(9) Uani d . 1 . .
H H31C 0.0963 0.3398 0.1596 0.026 Uiso calc R 1 . .
H H32C 0.1934 0.0911 0.1668 0.026 Uiso calc R 1 . .
C C4C -0.0146(4) 0.0026(10) 0.14943(8) 0.0279(9) Uani d . 1 . .
H H41C -0.0048 0.0061 0.1271 0.042 Uiso calc R 1 . .
H H42C -0.1069 0.0715 0.1516 0.042 Uiso calc R 1 . .
H H43C -0.0064 -0.1745 0.1572 0.042 Uiso calc R 1 . .
O O1D 0.3607(2) 0.6429(5) 0.21874(5) 0.0160(6) Uani d . 1 . .
O O2D 0.4339(3) 1.0372(5) 0.21033(6) 0.0238(6) Uani d . 1 . .
N N1D 0.6197(3) 0.4426(6) 0.22100(6) 0.0138(7) Uani d . 1 . .
H H1D 0.6245 0.4710 0.2421 0.021 Uiso calc R 1 . .
H H2D 0.5512 0.3250 0.2142 0.021 Uiso calc R 1 . .
H H3D 0.7040 0.3824 0.2175 0.021 Uiso calc R 1 . .
C C1D 0.4505(3) 0.8002(8) 0.21183(8) 0.0139(8) Uani d . 1 . .
C C2D 0.5857(3) 0.6874(7) 0.20336(8) 0.0141(8) Uani d . 1 . .
H H21D 0.6647 0.8114 0.2098 0.017 Uiso calc R 1 . .
C C3D 0.5697(4) 0.6341(8) 0.16771(8) 0.0201(8) Uani d . 1 . .
H H31D 0.6544 0.5416 0.1637 0.024 Uiso calc R 1 . .
H H32D 0.4873 0.5210 0.1611 0.024 Uiso calc R 1 . .
C C4D 0.5508(4) 0.8772(9) 0.14760(9) 0.0263(10) Uani d . 1 . .
H H41D 0.5433 0.8316 0.1252 0.039 Uiso calc R 1 . .
H H42D 0.6321 0.9902 0.1539 0.039 Uiso calc R 1 . .
H H43D 0.4648 0.9659 0.1507 0.039 Uiso calc R 1 . .

loop_
_atom_site_aniso_label
_atom_site_aniso_U_11
_atom_site_aniso_U_22
_atom_site_aniso_U_33
_atom_site_aniso_U_12
_atom_site_aniso_U_13
_atom_site_aniso_U_23
O1A 0.0135(11) 0.0169(14) 0.0220(12) -0.0016(12) 0.0046(9) 0.0043(12)
O2A 0.0205(14) 0.0143(17) 0.0377(16) -0.0023(12) 0.0105(12) 0.0035(13)
N1A 0.0123(13) 0.0145(17) 0.0183(14) -0.0026(13) 0.0055(11) -0.0029(14)
C1A 0.0146(17) 0.019(2) 0.0158(18) -0.0013(17) 0.0080(14) 0.0012(17)
C2A 0.0141(16) 0.013(2) 0.0222(18) -0.0016(16) 0.0062(14) 0.0021(16)
C3A 0.0186(18) 0.035(3) 0.0237(19) -0.005(2) 0.0044(15) 0.000(2)
C4A 0.028(2) 0.052(3) 0.029(2) -0.008(2) -0.0027(17) 0.014(2)
O1B 0.0136(11) 0.0170(14) 0.0209(13) -0.0019(12) 0.0037(10) 0.0020(12)
O2B 0.0198(13) 0.0113(15) 0.0475(17) -0.0005(12) 0.0130(12) 0.0023(14)
N1B 0.0106(13) 0.0127(16) 0.0197(14) -0.0022(13) 0.0046(11) 0.0002(14)
C1B 0.0136(17) 0.013(2) 0.0192(18) 0.0010(17) 0.0093(14) -0.0016(17)
C2B 0.0144(16) 0.0090(19) 0.0234(18) 0.0011(16) 0.0041(14) 0.0043(17)
C3B 0.0224(19) 0.023(2) 0.0190(18) -0.0029(17) 0.0070(15) 0.0048(16)
C4B 0.028(2) 0.036(2) 0.0186(18) -0.009(2) 0.0039(15) -0.003(2)
O1C 0.0131(11) 0.0126(13) 0.0227(12) 0.0020(11) 0.0063(9) 0.0027(12)
O2C 0.0179(12) 0.0123(14) 0.0392(15) 0.0044(12) 0.0048(11) 0.0066(15)
N1C 0.0144(14) 0.0132(16) 0.0188(15) 0.0017(14) 0.0055(11) -0.0003(13)
C1C 0.0156(16) 0.015(2) 0.0160(17) -0.0003(17) 0.0019(13) -0.0028(17)
C2C 0.0144(16) 0.0120(19) 0.0218(18) -0.0002(16) 0.0041(14) -0.0012(16)
C3C 0.0191(17) 0.023(2) 0.026(2) 0.0007(18) 0.0097(15) 0.0028(19)
C4C 0.039(2) 0.028(2) 0.0178(18) 0.000(2) 0.0076(16) 0.0014(19)
O1D 0.0112(11) 0.0133(14) 0.0247(13) 0.0021(11) 0.0065(9) 0.0025(12)
O2D 0.0205(13) 0.0103(15) 0.0419(16) 0.0024(13) 0.0092(12) 0.0020(14)
N1D 0.0122(14) 0.0110(16) 0.0189(14) 0.0014(13) 0.0042(11) -0.0022(13)
C1D 0.0148(16) 0.014(2) 0.0120(16) 0.0012(17) 0.0008(13) -0.0008(16)
C2D 0.0146(16) 0.0070(18) 0.0208(18) 0.0021(15) 0.0038(13) 0.0011(15)
C3D 0.0201(18) 0.021(2) 0.0208(18) 0.0019(18) 0.0079(14) -0.0001(18)
C4D 0.031(2) 0.027(2) 0.0226(19) -0.0012(19) 0.0087(16) 0.0057(18)

loop_
_atom_type_symbol
_atom_type_description
_atom_type_scat_dispersion_real
_atom_type_scat_dispersion_imag
_atom_type_scat_source
C C 0.0033 0.0016 'International Tables Vol C Tables 4.2.6.8 and 6.1.1.4'
H H 0.0000 0.0000 'International Tables Vol C Tables 4.2.6.8 and 6.1.1.4'
N N 0.0061 0.0033 'International Tables Vol C Tables 4.2.6.8 and 6.1.1.4'
O O 0.0106 0.0060 'International Tables Vol C Tables 4.2.6.8 and 6.1.1.4'

loop_
_geom_angle_atom_site_label_1
_geom_angle_atom_site_label_2
_geom_angle_atom_site_label_3
_geom_angle_site_symmetry_1
_geom_angle_site_symmetry_3
_geom_angle
_geom_angle_publ_flag
C2A N1A H1A . . 109.5 ?
C2A N1A H2A . . 109.5 ?
H1A N1A H2A . . 109.5 ?
C2A N1A H3A . . 109.5 ?
H1A N1A H3A . . 109.5 ?
H2A N1A H3A . . 109.5 ?
O2A C1A O1A . . 125.0(4) ?
O2A C1A C2A . . 118.1(4) ?
O1A C1A C2A . . 116.8(4) ?
N1A C2A C3A . . 108.7(3) ?
N1A C2A C1A . . 109.2(3) ?
C3A C2A C1A . . 110.9(3) ?
N1A C2A H21A . . 109.3 ?
C3A C2A H21A . . 109.3 ?
C1A C2A H21A . . 109.3 ?
C4A C3A C2A . . 114.0(4) ?
C4A C3A H32A . . 108.8 ?
C2A C3A H32A . . 108.8 ?
C4A C3A H31A . . 108.8 ?
C2A C3A H31A . . 108.8 ?
H32A C3A H31A . . 107.7 ?
C3A C4A H41A . . 109.5 ?
C3A C4A H42A . . 109.5 ?
H41A C4A H42A . . 109.5 ?
C3A C4A H43A . . 109.5 ?
H41A C4A H43A . . 109.5 ?
H42A C4A H43A . . 109.5 ?
C2B N1B H1B . . 109.5 ?
C2B N1B H2B . . 109.5 ?
H1B N1B H2B . . 109.5 ?
C2B N1B H3B . . 109.5 ?
H1B N1B H3B . . 109.5 ?
H2B N1B H3B . . 109.5 ?
O2B C1B O1B . . 125.1(4) ?
O2B C1B C2B . . 117.4(3) ?
O1B C1B C2B . . 117.3(3) ?
N1B C2B C3B . . 110.7(3) ?
N1B C2B C1B . . 109.5(3) ?
C3B C2B C1B . . 108.6(3) ?
N1B C2B H21B . . 109.3 ?
C3B C2B H21B . . 109.3 ?
C1B C2B H21B . . 109.3 ?
C4B C3B C2B . . 114.2(3) ?
C4B C3B H31B . . 108.7 ?
C2B C3B H31B . . 108.7 ?
C4B C3B H32B . . 108.7 ?
C2B C3B H32B . . 108.7 ?
H31B C3B H32B . . 107.6 ?
C3B C4B H41B . . 109.5 ?
C3B C4B H42B . . 109.5 ?
H41B C4B H42B . . 109.5 ?
C3B C4B H43B . . 109.5 ?
H41B C4B H43B . . 109.5 ?
H42B C4B H43B . . 109.5 ?
C2C N1C H1C . . 109.5 ?
C2C N1C H3C . . 109.5 ?
H1C N1C H3C . . 109.5 ?
C2C N1C H2C . . 109.5 ?
H1C N1C H2C . . 109.5 ?
H3C N1C H2C . . 109.5 ?
O2C C1C O1C . . 124.7(3) ?
O2C C1C C2C . . 116.9(3) ?
O1C C1C C2C . . 118.3(3) ?
N1C C2C C3C . . 110.9(3) ?
N1C C2C C1C . . 109.6(3) ?
C3C C2C C1C . . 111.2(3) ?
N1C C2C H21C . . 108.4 ?
C3C C2C H21C . . 108.4 ?
C1C C2C H21C . . 108.4 ?
C4C C3C C2C . . 114.6(3) ?
C4C C3C H31C . . 108.6 ?
C2C C3C H31C . . 108.6 ?
C4C C3C H32C . . 108.6 ?
C2C C3C H32C . . 108.6 ?
H31C C3C H32C . . 107.6 ?
C3C C4C H41C . . 109.5 ?
C3C C4C H42C . . 109.5 ?
H41C C4C H42C . . 109.5 ?
C3C C4C H43C . . 109.5 ?
H41C C4C H43C . . 109.5 ?
H42C C4C H43C . . 109.5 ?
C2D N1D H3D . . 109.5 ?
C2D N1D H2D . . 109.5 ?
H3D N1D H2D . . 109.5 ?
C2D N1D H1D . . 109.5 ?
H3D N1D H1D . . 109.5 ?
H2D N1D H1D . . 109.5 ?
O2D C1D O1D . . 124.5(3) ?
O2D C1D C2D . . 118.4(3) ?
O1D C1D C2D . . 117.0(3) ?
N1D C2D C1D . . 109.1(3) ?
N1D C2D C3D . . 108.9(3) ?
C1D C2D C3D . . 111.6(3) ?
N1D C2D H21D . . 109.0 ?
C1D C2D H21D . . 109.0 ?
C3D C2D H21D . . 109.0 ?
C4D C3D C2D . . 113.2(3) ?
C4D C3D H31D . . 108.9 ?
C2D C3D H31D . . 108.9 ?
C4D C3D H32D . . 108.9 ?
C2D C3D H32D . . 108.9 ?
H31D C3D H32D . . 107.8 ?
C3D C4D H41D . . 109.5 ?
C3D C4D H42D . . 109.5 ?
H41D C4D H42D . . 109.5 ?
C3D C4D H43D . . 109.5 ?
H41D C4D H43D . . 109.5 ?
H42D C4D H43D . . 109.5 ?

loop_
_geom_bond_atom_site_label_1
_geom_bond_atom_site_label_2
_geom_bond_site_symmetry_2
_geom_bond_distance
_geom_bond_publ_flag
O1A C1A . 1.264(5) ?
O2A C1A . 1.243(5) ?
N1A C2A . 1.489(5) ?
N1A H1A . 0.9100 ?
N1A H2A . 0.9100 ?
N1A H3A . 0.9100 ?
C1A C2A . 1.544(5) ?
C2A C3A . 1.534(5) ?
C2A H21A . 1.0000 ?
C3A C4A . 1.514(6) ?
C3A H32A . 0.9900 ?
C3A H31A . 0.9900 ?
C4A H41A . 0.9800 ?
C4A H42A . 0.9800 ?
C4A H43A . 0.9800 ?
O1B C1B . 1.261(4) ?
O2B C1B . 1.245(5) ?
N1B C2B . 1.492(5) ?
N1B H1B . 0.9100 ?
N1B H2B . 0.9100 ?
N1B H3B . 0.9100 ?
C1B C2B . 1.539(5) ?
C2B C3B . 1.538(5) ?
C2B H21B . 1.0000 ?
C3B C4B . 1.518(5) ?
C3B H31B . 0.9900 ?
C3B H32B . 0.9900 ?
C4B H41B . 0.9800 ?
C4B H42B . 0.9800 ?
C4B H43B . 0.9800 ?
O1C C1C . 1.263(4) ?
O2C C1C . 1.245(5) ?
N1C C2C . 1.494(5) ?
N1C H1C . 0.9100 ?
N1C H3C . 0.9100 ?
N1C H2C . 0.9100 ?
C1C C2C . 1.538(5) ?
C2C C3C . 1.531(5) ?
C2C H21C . 1.0000 ?
C3C C4C . 1.522(6) ?
C3C H31C . 0.9900 ?
C3C H32C . 0.9900 ?
C4C H41C . 0.9800 ?
C4C H42C . 0.9800 ?
C4C H43C . 0.9800 ?
O1D C1D . 1.266(4) ?
O2D C1D . 1.247(5) ?
N1D C2D . 1.490(5) ?
N1D H3D . 0.9100 ?
N1D H2D . 0.9100 ?
N1D H1D . 0.9100 ?
C1D C2D . 1.532(5) ?
C2D C3D . 1.534(5) ?
C2D H21D . 1.0000 ?
C3D C4D . 1.526(6) ?
C3D H31D . 0.9900 ?
C3D H32D . 0.9900 ?
C4D H41D . 0.9800 ?
C4D H42D . 0.9800 ?
C4D H43D . 0.9800 ?

loop_
_geom_hbond_atom_site_label_D
_geom_hbond_atom_site_label_H
_geom_hbond_atom_site_label_A
_geom_hbond_site_symmetry_A
_geom_hbond_distance_DH
_geom_hbond_distance_HA
_geom_hbond_distance_DA
_geom_hbond_angle_DHA
N1A H1A O1A 2 0.91 1.89 2.775(4) 162.2
N1A H2A O1B 1_565 0.91 1.94 2.816(4) 160.2
N1A H3A O2A 1_565 0.91 1.87 2.769(4) 168.1
N1B H1B O1B 2_655 0.91 1.91 2.798(4) 163.3
N1B H2B O1A 1_655 0.91 1.92 2.799(4) 162.5
N1B H3B O2B 1_565 0.91 1.87 2.773(4) 172.6
N1C H1C O1D 4_545 0.91 1.98 2.824(4) 153.9
N1C H2C O2C 1_545 0.91 1.92 2.804(4) 163.7
N1C H3C O1D 1_545 0.91 1.94 2.821(4) 162.8
N1D H1D O1C 4 0.91 1.91 2.780(4) 159.6
N1D H2D O2D 1_545 0.91 1.87 2.756(4) 164.3
N1D H3D O1C 1_655 0.91 1.95 2.817(4) 159.2

loop_
_geom_torsion_atom_site_label_1
_geom_torsion_atom_site_label_2
_geom_torsion_atom_site_label_3
_geom_torsion_atom_site_label_4
_geom_torsion_site_symmetry_1
_geom_torsion_site_symmetry_2
_geom_torsion_site_symmetry_3
_geom_torsion_site_symmetry_4
_geom_torsion
_geom_torsion_publ_flag
N1A C2A C1A O1A . . . . -28.9(4) y
N1A C2A C3A C4A . . . . -173.1(3) y
N1B C2B C1B O1B . . . . -25.5(4) y
N1B C2B C3B C4B . . . . -55.7(4) y
N1C C2C C1C O1C . . . . -13.0(4) y
N1C C2C C3C C4C . . . . 64.4(4) y
N1D C2D C1D O1D . . . . -30.6(4) y
N1D C2D C3D C4D . . . . -173.7(3) y
O2A C1A C2A N1A . . . . 154.1(3) ?
O2A C1A C2A C3A . . . . -86.2(4) ?
O1A C1A C2A C3A . . . . 90.9(4) ?
C1A C2A C3A C4A . . . . 66.8(4) ?
O2B C1B C2B N1B . . . . 159.0(3) ?
O2B C1B C2B C3B . . . . -80.0(4) ?
O1B C1B C2B C3B . . . . 95.5(4) ?
C1B C2B C3B C4B . . . . -176.0(4) ?
O2C C1C C2C N1C . . . . 169.4(3) ?
O2C C1C C2C C3C . . . . -67.6(4) ?
O1C C1C C2C C3C . . . . 109.9(4) ?
C1C C2C C3C C4C . . . . -57.8(5) ?
O2D C1D C2D N1D . . . . 152.1(3) ?
O2D C1D C2D C3D . . . . -87.5(4) ?
O1D C1D C2D C3D . . . . 89.9(4) ?
C1D C2D C3D C4D . . . . 65.8(4) ?
